data_7042173
loop_
_publ_author_name
'Ou, Arnold'
'Wu, Linglin'
'Salvador, Alvaro'
'Sipos, Gellert'
'Zhao, Guangzhen'
'Skelton, Brian W.'
'Sobolev, Alexandre N.'
'Dorta, Reto'

_publ_section_title
;
 New, potentially chelating NHC ligands; synthesis, complexation studies,
 and preliminary catalytic evaluation.
;
_journal_issue 11
_journal_name_full 'Dalton transactions (Cambridge, England : 2003)'
_journal_page_first 3631
_journal_page_last 3641
_journal_paper_doi 10.1039/c6dt04534k
_journal_volume 46
_journal_year 2017
_chemical_formula_moiety 'C56 H71 Cl2 N4 O2 P Ru, 2(C H2 Cl2)'
_chemical_formula_sum 'C58 H75 Cl6 N4 O2 P Ru'
_chemical_formula_weight 1204.96
_chemical_name_systematic
;
 ?
;
_space_group_IT_number 14
_symmetry_cell_setting monoclinic
_symmetry_space_group_name_Hall '-P 2yn'
_symmetry_space_group_name_H-M 'P 1 21/n 1'
_atom_sites_solution_hydrogens geom
_atom_sites_solution_primary direct
_atom_sites_solution_secondary difmap
_audit_creation_date 2012-10-10T11:22:03-00:00
_audit_creation_method 'WinGX routine CIF_UPDATE'
_audit_update_record
;
2016-11-24 deposited with the CCDC.
2017-02-20 downloaded from the CCDC.
;
_cell_angle_alpha 90
_cell_angle_beta 99.268(4)
_cell_angle_gamma 90
_cell_formula_units_Z 8
_cell_length_a 21.7830(7)
_cell_length_b 12.5026(5)
_cell_length_c 42.0112(16)
_cell_measurement_reflns_used 18224
_cell_measurement_temperature 100(2)
_cell_measurement_theta_max 68.4966
_cell_measurement_theta_min 3.1868
_cell_volume 11292.1(7)
_computing_cell_refinement
;
        CrysAlisPro, Oxford Diffraction Ltd.,
        Version 1.171.33.52 (release 06-11-2009 CrysAlis171 .NET)
        (compiled Nov  6 2009,16:24:50)
;
_computing_data_collection
;
        CrysAlisPro, Oxford Diffraction Ltd.,
        Version 1.171.33.52 (release 06-11-2009 CrysAlis171 .NET)
        (compiled Nov  6 2009,16:24:50)
;
_computing_data_reduction
;
        CrysAlisPro, Oxford Diffraction Ltd.,
        Version 1.171.33.52 (release 06-11-2009 CrysAlis171 .NET)
        (compiled Nov  6 2009,16:24:50)
;
_computing_molecular_graphics 'OrtepII (Johnson, C. K. (1976)'
_computing_publication_material 'WinGX Farrugia, L. J. (1999)'
_computing_structure_refinement 'SHELXL-97 (Sheldrick, 2008)'
_diffrn_ambient_temperature 100(2)
_diffrn_detector_area_resol_mean 10.4738
_diffrn_measured_fraction_theta_full 0.982
_diffrn_measured_fraction_theta_max 0.97
_diffrn_measurement_device_type 'Oxford Diffraction Gemini diffractometer'
_diffrn_measurement_method '\w scans'
_diffrn_orient_matrix_UB_11 0.0483652
_diffrn_orient_matrix_UB_12 -0.0222073
_diffrn_orient_matrix_UB_13 0.0302465
_diffrn_orient_matrix_UB_21 0.0409135
_diffrn_orient_matrix_UB_22 -0.0600212
_diffrn_orient_matrix_UB_23 -0.0208379
_diffrn_orient_matrix_UB_31 0.0334456
_diffrn_orient_matrix_UB_32 0.1052739
_diffrn_orient_matrix_UB_33 -0.005455
_diffrn_radiation_monochromator graphite
_diffrn_radiation_type CuK\a
_diffrn_radiation_wavelength 1.54178
_diffrn_reflns_av_R_equivalents 0.1316
_diffrn_reflns_av_unetI/netI 0.0832
_diffrn_reflns_limit_h_max 25
_diffrn_reflns_limit_h_min -25
_diffrn_reflns_limit_k_max 14
_diffrn_reflns_limit_k_min -10
_diffrn_reflns_limit_l_max 49
_diffrn_reflns_limit_l_min -50
_diffrn_reflns_number 105688
_diffrn_reflns_theta_full 68
_diffrn_reflns_theta_max 68.67
_diffrn_reflns_theta_min 3.51
_exptl_absorpt_coefficient_mu 5.482
_exptl_absorpt_correction_T_max 0.777
_exptl_absorpt_correction_T_min 0.595
_exptl_absorpt_correction_type analytical
_exptl_absorpt_process_details
;
      CrysAlisPro, Oxford Diffraction Ltd.,
Analytical numeric absorption correction using a multifaceted crystal
                  model based on expressions derived by R.C. Clark & J.S.
        (Clark, R. C. & Reid, J. S. (1995). Acta Cryst. A51, 887-897)


;
_exptl_crystal_colour black
_exptl_crystal_density_diffrn 1.418
_exptl_crystal_density_method 'not measured'
_exptl_crystal_description fragment
_exptl_crystal_F_000 5024
_exptl_crystal_size_max 0.14
_exptl_crystal_size_mid 0.11
_exptl_crystal_size_min 0.07
_refine_diff_density_max 1.409
_refine_diff_density_min -1.477
_refine_diff_density_rms 0.134
_refine_ls_extinction_method none
_refine_ls_goodness_of_fit_ref 1.053
_refine_ls_hydrogen_treatment constr
_refine_ls_matrix_type full
_refine_ls_number_parameters 1377
_refine_ls_number_reflns 20207
_refine_ls_number_restraints 45
_refine_ls_restrained_S_all 1.059
_refine_ls_R_factor_all 0.1003
_refine_ls_R_factor_gt 0.0722
_refine_ls_shift/su_max 0.006
_refine_ls_shift/su_mean 0
_refine_ls_structure_factor_coef Fsqd
_refine_ls_weighting_details 'calc w=1/[\s^2^(Fo^2^)+(0.1195P)^2^+6.9926P] where P=(Fo^2^+2Fc^2^)/3'
_refine_ls_weighting_scheme calc
_refine_ls_wR_factor_gt 0.1872
_refine_ls_wR_factor_ref 0.2221
_reflns_number_gt 14265
_reflns_number_total 20207
_reflns_threshold_expression I>2\s(I)
_cod_data_source_file c6dt04534k2.cif
_cod_data_source_block rda080
_cod_depositor_comments 'Adding full bibliography for 7042167--7042177.cif.'
_cod_original_sg_symbol_Hall '-p 2yn'
_cod_database_code 7042173

loop_
_symmetry_equiv_pos_as_xyz
'x, y, z'
'-x+1/2, y+1/2, -z+1/2'
'-x, -y, -z'
'x-1/2, -y-1/2, z-1/2'

loop_
_atom_site_label
_atom_site_type_symbol
_atom_site_fract_x
_atom_site_fract_y
_atom_site_fract_z
_atom_site_U_iso_or_equiv
_atom_site_adp_type
_atom_site_occupancy
_atom_site_symmetry_multiplicity
_atom_site_calc_flag
_atom_site_refinement_flags
_atom_site_disorder_assembly
_atom_site_disorder_group
Ru1 Ru 0.790641(18) 0.74490(4) 0.507113(10) 0.03310(14) Uani 1 1 d . . .
Ru2 Ru 0.507504(18) 0.98267(4) 0.274143(9) 0.02734(13) Uani 1 1 d . . .
Cl1 Cl 0.88403(6) 0.75422(11) 0.48509(3) 0.0325(3) Uani 1 1 d . . .
Cl2 Cl 0.68941(6) 0.70073(17) 0.51863(4) 0.0516(4) Uani 1 1 d . . .
Cl3 Cl 0.59061(7) 0.98596(12) 0.24398(3) 0.0402(3) Uani 1 1 d . . .
Cl4 Cl 0.43889(6) 1.01550(12) 0.31245(3) 0.0367(3) Uani 1 1 d . . .
C1 C 0.7468(2) 0.8679(6) 0.47804(13) 0.0356(14) Uani 1 1 d . . .
N2 N 0.7134(2) 0.8484(4) 0.44836(11) 0.0365(11) Uani 1 1 d . . .
C21 C 0.7159(3) 0.7546(5) 0.42960(13) 0.0380(15) Uani 1 1 d . . .
C22 C 0.7637(3) 0.7393(6) 0.41144(14) 0.0413(16) Uani 1 1 d . . .
C23 C 0.7640(3) 0.6461(6) 0.39301(15) 0.0452(16) Uani 1 1 d . . .
H23 H 0.7981 0.6334 0.382 0.054 Uiso 1 1 calc R . .
C24 C 0.7169(3) 0.5729(6) 0.39027(14) 0.0432(15) Uani 1 1 d . . .
H24 H 0.7184 0.5109 0.3774 0.052 Uiso 1 1 calc R . .
C24A C 0.6659(3) 0.5893(6) 0.40668(13) 0.0384(14) Uani 1 1 d . . .
C25 C 0.6149(3) 0.5161(6) 0.40334(15) 0.0451(16) Uani 1 1 d . . .
H25 H 0.6154 0.4549 0.39 0.054 Uiso 1 1 calc R . .
C26 C 0.5656(3) 0.5327(6) 0.41905(16) 0.0493(17) Uani 1 1 d . . .
H26 H 0.5316 0.4843 0.4164 0.059 Uiso 1 1 calc R . .
C27 C 0.5658(3) 0.6228(6) 0.43938(15) 0.0479(17) Uani 1 1 d . . .
H27 H 0.5315 0.6339 0.4504 0.057 Uiso 1 1 calc R . .
C28 C 0.6137(3) 0.6944(6) 0.44368(14) 0.0394(14) Uani 1 1 d . . .
H28 H 0.6127 0.7539 0.4577 0.047 Uiso 1 1 calc R . .
C28A C 0.6651(3) 0.6794(5) 0.42708(13) 0.0377(14) Uani 1 1 d . . .
N241 N 0.8096(2) 0.8199(5) 0.41113(11) 0.0406(13) Uani 1 1 d . . .
C242 C 0.8702(3) 0.7828(6) 0.40468(15) 0.0460(16) Uani 1 1 d . . .
H24A H 0.8667 0.7578 0.3821 0.055 Uiso 1 1 calc R . .
H24B H 0.8851 0.7225 0.4192 0.055 Uiso 1 1 calc R . .
C243 C 0.9150(3) 0.8746(6) 0.41041(15) 0.0448(16) Uani 1 1 d . . .
H24C H 0.9178 0.8992 0.433 0.054 Uiso 1 1 calc R . .
H24D H 0.9568 0.8501 0.4073 0.054 Uiso 1 1 calc R . .
O244 O 0.8962(2) 0.9625(5) 0.38906(11) 0.0539(13) Uani 1 1 d . . .
C245 C 0.8372(3) 0.9992(7) 0.39395(18) 0.057(2) Uani 1 1 d . . .
H24E H 0.8235 1.0576 0.3785 0.069 Uiso 1 1 calc R . .
H24F H 0.8404 1.0288 0.416 0.069 Uiso 1 1 calc R . .
C246 C 0.7886(3) 0.9101(6) 0.38955(17) 0.0488(17) Uani 1 1 d . . .
H24G H 0.7486 0.9378 0.3945 0.059 Uiso 1 1 calc R . .
H24H H 0.7819 0.8853 0.3669 0.059 Uiso 1 1 calc R . .
C3 C 0.6696(3) 0.9357(5) 0.43823(15) 0.0391(14) Uani 1 1 d . . .
H3A H 0.6275 0.9189 0.4428 0.047 Uiso 1 1 calc R . .
H3B H 0.6671 0.9514 0.415 0.047 Uiso 1 1 calc R . .
C4 C 0.6983(3) 1.0267(6) 0.45854(14) 0.0398(14) Uani 1 1 d . . .
H4A H 0.7247 1.0714 0.4468 0.048 Uiso 1 1 calc R . .
H4B H 0.6662 1.0721 0.4661 0.048 Uiso 1 1 calc R . .
N5 N 0.7359(2) 0.9684(5) 0.48562(11) 0.0376(12) Uani 1 1 d . . .
C51 C 0.7674(3) 1.0312(5) 0.51186(13) 0.0343(13) Uani 1 1 d . . .
C52 C 0.7324(3) 1.0789(6) 0.53298(15) 0.0430(15) Uani 1 1 d . . .
C53 C 0.7636(3) 1.1443(6) 0.55788(14) 0.0439(16) Uani 1 1 d . . .
H53 H 0.741 1.1737 0.5733 0.053 Uiso 1 1 calc R . .
C54 C 0.8251(3) 1.1660(6) 0.56023(15) 0.0427(15) Uani 1 1 d . . .
H54 H 0.8452 1.2067 0.578 0.051 Uiso 1 1 calc R . .
C54A C 0.8601(3) 1.1291(5) 0.53670(14) 0.0364(13) Uani 1 1 d . . .
C55 C 0.9225(3) 1.1601(6) 0.53698(15) 0.0440(15) Uani 1 1 d . . .
H55 H 0.943 1.2029 0.5542 0.053 Uiso 1 1 calc R . .
C56 C 0.9538(3) 1.1293(5) 0.51282(16) 0.0394(14) Uani 1 1 d . . .
H56 H 0.9949 1.1541 0.5124 0.047 Uiso 1 1 calc R . .
C57 C 0.9242(3) 1.0602(6) 0.48854(15) 0.0407(14) Uani 1 1 d . . .
H57 H 0.9463 1.0372 0.472 0.049 Uiso 1 1 calc R . .
C58 C 0.8645(3) 1.0255(5) 0.48817(14) 0.0348(13) Uani 1 1 d . . .
H58 H 0.8461 0.9781 0.4717 0.042 Uiso 1 1 calc R . .
C58A C 0.8301(3) 1.0593(5) 0.51202(13) 0.0346(13) Uani 1 1 d . . .
N541 N 0.6666(2) 1.0626(6) 0.52918(13) 0.0511(15) Uani 1 1 d . . .
C542 C 0.6463(3) 0.9556(7) 0.53669(17) 0.056(2) Uani 1 1 d . . .
H54A H 0.6554 0.9436 0.5603 0.067 Uiso 1 1 calc R . .
H54B H 0.6693 0.9015 0.5261 0.067 Uiso 1 1 calc R . .
C543 C 0.5780(3) 0.9434(8) 0.5252(2) 0.065(2) Uani 1 1 d . . .
H54C H 0.5696 0.9489 0.5014 0.078 Uiso 1 1 calc R . .
H54D H 0.5645 0.8716 0.5313 0.078 Uiso 1 1 calc R . .
O544 O 0.5428(2) 1.0232(6) 0.53884(14) 0.0776(19) Uani 1 1 d . . .
C545 C 0.5620(3) 1.1241(9) 0.5303(2) 0.076(3) Uani 1 1 d . . .
H54E H 0.5367 1.1795 0.539 0.091 Uiso 1 1 calc R . .
H54F H 0.5549 1.1306 0.5065 0.091 Uiso 1 1 calc R . .
C546 C 0.6313(3) 1.1437(8) 0.54335(19) 0.064(2) Uani 1 1 d . . .
H54G H 0.6437 1.2161 0.5373 0.076 Uiso 1 1 calc R . .
H54H H 0.6391 1.1379 0.5672 0.076 Uiso 1 1 calc R . .
C200 C 0.8042(3) 0.8252(5) 0.54433(13) 0.0349(13) Uani 1 1 d . . .
H200 H 0.7668 0.8382 0.5526 0.042 Uiso 1 1 calc R . .
C201 C 0.8582(3) 0.8743(6) 0.56443(13) 0.0375(14) Uani 1 1 d . . .
C202 C 0.9195(3) 0.8710(6) 0.55784(13) 0.0399(14) Uani 1 1 d . . .
H202 H 0.9281 0.837 0.5388 0.048 Uiso 1 1 calc R . .
C203 C 0.9673(3) 0.9176(6) 0.57927(14) 0.0413(15) Uani 1 1 d . . .
H203 H 1.0086 0.9154 0.5746 0.05 Uiso 1 1 calc R . .
C204 C 0.9560(3) 0.9671(6) 0.60707(15) 0.0449(16) Uani 1 1 d . . .
H204 H 0.9893 0.9979 0.6215 0.054 Uiso 1 1 calc R . .
C205 C 0.8961(3) 0.9716(6) 0.61378(14) 0.0472(16) Uani 1 1 d . . .
H205 H 0.8881 1.0058 0.6329 0.057 Uiso 1 1 calc R . .
C206 C 0.8474(3) 0.9262(6) 0.59255(14) 0.0398(14) Uani 1 1 d . . .
H206 H 0.8062 0.9305 0.5972 0.048 Uiso 1 1 calc R . .
P1 P 0.82400(6) 0.57300(13) 0.53152(3) 0.0321(3) Uani 1 1 d . . .
C111 C 0.9107(2) 0.5549(5) 0.54195(13) 0.0322(12) Uani 1 1 d . . .
H111 H 0.9285 0.5957 0.5251 0.039 Uiso 1 1 calc R . .
C112 C 0.9370(3) 0.6088(5) 0.57404(14) 0.0357(13) Uani 1 1 d . . .
H11A H 0.9246 0.5676 0.5921 0.043 Uiso 1 1 calc R . .
H11B H 0.9196 0.6818 0.5746 0.043 Uiso 1 1 calc R . .
C113 C 1.0083(3) 0.6149(5) 0.57813(15) 0.0400(14) Uani 1 1 d . . .
H11C H 1.0207 0.6594 0.5607 0.048 Uiso 1 1 calc R . .
H11D H 1.0248 0.6488 0.5991 0.048 Uiso 1 1 calc R . .
C114 C 1.0355(3) 0.5027(6) 0.57686(14) 0.0400(15) Uani 1 1 d . . .
H11E H 1.0812 0.5078 0.578 0.048 Uiso 1 1 calc R . .
H11F H 1.027 0.461 0.5957 0.048 Uiso 1 1 calc R . .
C115 C 1.0078(3) 0.4452(6) 0.54605(14) 0.0400(14) Uani 1 1 d . . .
H11G H 1.024 0.3711 0.5468 0.048 Uiso 1 1 calc R . .
H11H H 1.0213 0.4817 0.5274 0.048 Uiso 1 1 calc R . .
C116 C 0.9369(3) 0.4418(5) 0.54101(14) 0.0375(13) Uani 1 1 d . . .
H11I H 0.923 0.3978 0.5581 0.045 Uiso 1 1 calc R . .
H11J H 0.921 0.4083 0.5199 0.045 Uiso 1 1 calc R . .
C121 C 0.7870(3) 0.5357(6) 0.56668(13) 0.0385(14) Uani 1 1 d . . .
H121 H 0.7417 0.5289 0.5579 0.046 Uiso 1 1 calc R . .
C122 C 0.7902(3) 0.6201(6) 0.59293(15) 0.0434(15) Uani 1 1 d . . .
H12A H 0.7733 0.6886 0.5834 0.052 Uiso 1 1 calc R . .
H12B H 0.8341 0.6318 0.6029 0.052 Uiso 1 1 calc R . .
C123 C 0.7522(3) 0.5831(6) 0.61886(15) 0.0456(16) Uani 1 1 d . . .
H12C H 0.7554 0.638 0.6361 0.055 Uiso 1 1 calc R . .
H12D H 0.7079 0.577 0.609 0.055 Uiso 1 1 calc R . .
C124 C 0.7741(3) 0.4774(6) 0.63367(15) 0.0476(17) Uani 1 1 d . . .
H12E H 0.7477 0.4562 0.6497 0.057 Uiso 1 1 calc R . .
H12F H 0.8175 0.4841 0.6449 0.057 Uiso 1 1 calc R . .
C125 C 0.7705(3) 0.3917(6) 0.60734(15) 0.0458(16) Uani 1 1 d . . .
H12G H 0.7879 0.3238 0.617 0.055 Uiso 1 1 calc R . .
H12H H 0.7264 0.379 0.598 0.055 Uiso 1 1 calc R . .
C126 C 0.8062(3) 0.4251(5) 0.58061(14) 0.0396(14) Uani 1 1 d . . .
H12I H 0.7991 0.3715 0.5631 0.048 Uiso 1 1 calc R . .
H12J H 0.8513 0.4258 0.5892 0.048 Uiso 1 1 calc R . .
C131 C 0.8018(3) 0.4599(5) 0.50316(13) 0.0370(14) Uani 1 1 d . . .
H131 H 0.8238 0.3954 0.5134 0.044 Uiso 1 1 calc R . .
C132 C 0.7331(3) 0.4314(6) 0.49627(15) 0.0488(18) Uani 1 1 d . . .
H13A H 0.7096 0.4894 0.4837 0.059 Uiso 1 1 calc R . .
H13B H 0.7168 0.4233 0.5168 0.059 Uiso 1 1 calc R . .
C133 C 0.7243(4) 0.3244(7) 0.47677(16) 0.058(2) Uani 1 1 d . . .
H13C H 0.7456 0.2656 0.49 0.069 Uiso 1 1 calc R . .
H13D H 0.6795 0.3068 0.4717 0.069 Uiso 1 1 calc R . .
C134 C 0.7511(3) 0.3345(6) 0.44557(15) 0.0479(17) Uani 1 1 d . . .
H13E H 0.7482 0.2645 0.4345 0.057 Uiso 1 1 calc R . .
H13F H 0.726 0.3866 0.4312 0.057 Uiso 1 1 calc R . .
C135 C 0.8185(3) 0.3710(6) 0.45161(16) 0.0463(16) Uani 1 1 d . . .
H13G H 0.8331 0.382 0.4307 0.056 Uiso 1 1 calc R . .
H13H H 0.8446 0.3148 0.4636 0.056 Uiso 1 1 calc R . .
C136 C 0.8253(3) 0.4757(5) 0.47106(14) 0.0394(14) Uani 1 1 d . . .
H13I H 0.8695 0.4977 0.4752 0.047 Uiso 1 1 calc R . .
H13J H 0.801 0.5331 0.4585 0.047 Uiso 1 1 calc R . .
C6 C 0.5532(2) 0.8592(5) 0.30249(12) 0.0296(12) Uani 1 1 d . . .
N7 N 0.6008(2) 0.8774(4) 0.32670(11) 0.0311(10) Uani 1 1 d . . .
C71 C 0.6283(3) 0.9790(5) 0.33709(13) 0.0353(13) Uani 1 1 d . . .
C72 C 0.6820(3) 1.0169(6) 0.32669(14) 0.0403(15) Uani 1 1 d . . .
C73 C 0.7072(3) 1.1156(6) 0.34091(15) 0.0420(15) Uani 1 1 d . . .
H73 H 0.7431 1.1446 0.3339 0.05 Uiso 1 1 calc RD . .
C74 C 0.6827(3) 1.1684(6) 0.36351(16) 0.0451(15) Uani 1 1 d . . .
H74 H 0.7012 1.2336 0.3718 0.054 Uiso 1 1 calc R . .
C74A C 0.6295(3) 1.1292(5) 0.37552(14) 0.0399(14) Uani 1 1 d . . .
C75 C 0.6043(3) 1.1808(7) 0.40028(16) 0.0533(18) Uani 1 1 d . . .
H75 H 0.622 1.2461 0.4089 0.064 Uiso 1 1 calc R . .
C76 C 0.5553(3) 1.1391(7) 0.41211(16) 0.0525(18) Uani 1 1 d . . .
H76 H 0.5401 1.1728 0.4296 0.063 Uiso 1 1 calc R . .
C77 C 0.5272(3) 1.0456(7) 0.39827(15) 0.0496(17) Uani 1 1 d . . .
H77 H 0.4922 1.0168 0.4062 0.06 Uiso 1 1 calc R . .
C78 C 0.5490(3) 0.9955(6) 0.37380(14) 0.0409(15) Uani 1 1 d . . .
H78 H 0.5287 0.9328 0.3647 0.049 Uiso 1 1 calc R . .
C78A C 0.6020(3) 1.0350(5) 0.36137(13) 0.0361(13) Uani 1 1 d . . .
N741 N 0.7176(2) 0.9667(5) 0.30640(13) 0.0442(13) Uani 1 1 d . . .
C742 C 0.7099(3) 0.8558(6) 0.29706(17) 0.0490(17) Uani 1 1 d . . .
H74A H 0.6746 0.8494 0.2791 0.059 Uiso 1 1 calc R . .
H74B H 0.6996 0.8139 0.3155 0.059 Uiso 1 1 calc R . .
C743 C 0.7679(4) 0.8088(8) 0.2865(2) 0.073(2) Uani 1 1 d . . .
H74C H 0.8023 0.8078 0.305 0.088 Uiso 1 1 calc R . .
H74D H 0.7596 0.7342 0.2792 0.088 Uiso 1 1 calc R . .
O744 O 0.7858(3) 0.8704(5) 0.26107(16) 0.0790(19) Uani 1 1 d . . .
C745 C 0.7992(5) 0.9766(9) 0.2723(3) 0.086(3) Uani 1 1 d . . .
H74E H 0.8142 1.0192 0.2552 0.104 Uiso 1 1 calc R . .
H74F H 0.8325 0.9752 0.2913 0.104 Uiso 1 1 calc R . .
C746 C 0.7423(4) 1.0279(7) 0.28122(19) 0.059(2) Uani 1 1 d . . .
H74G H 0.7526 1.1014 0.2891 0.071 Uiso 1 1 calc RD . .
H74H H 0.7099 1.0331 0.2618 0.071 Uiso 1 1 calc R . .
C8 C 0.6140(3) 0.7846(5) 0.34780(13) 0.0366(13) Uani 1 1 d . . .
H8A H 0.5955 0.7926 0.3677 0.044 Uiso 1 1 calc R . .
H8B H 0.6594 0.7724 0.3537 0.044 Uiso 1 1 calc R . .
C9 C 0.5830(3) 0.6956(5) 0.32669(14) 0.0360(13) Uani 1 1 d . . .
H9A H 0.6137 0.6547 0.3166 0.043 Uiso 1 1 calc R . .
H9B H 0.5605 0.6461 0.3391 0.043 Uiso 1 1 calc R . .
N10 N 0.5399(2) 0.7548(4) 0.30250(11) 0.0325(11) Uani 1 1 d . . .
C101 C 0.5008(3) 0.6941(4) 0.27858(13) 0.0311(12) Uani 1 1 d . . .
C102 C 0.4477(3) 0.6442(5) 0.28694(14) 0.0355(13) Uani 1 1 d . . .
C103 C 0.4116(3) 0.5796(5) 0.26290(17) 0.0444(15) Uani 1 1 d . . .
H103 H 0.3736 0.5496 0.2671 0.053 Uiso 1 1 calc R . .
C104 C 0.4301(3) 0.5601(6) 0.23419(16) 0.0460(16) Uani 1 1 d . . .
H104 H 0.4046 0.5173 0.2187 0.055 Uiso 1 1 calc R . .
C14A C 0.4857(3) 0.6009(5) 0.22664(15) 0.0413(14) Uani 1 1 d . . .
C105 C 0.5068(4) 0.5742(6) 0.19691(15) 0.0506(17) Uani 1 1 d . . .
H105 H 0.4823 0.5291 0.1817 0.061 Uiso 1 1 calc R . .
C106 C 0.5620(4) 0.6136(6) 0.19056(16) 0.0527(18) Uani 1 1 d . . .
H106 H 0.5761 0.596 0.171 0.063 Uiso 1 1 calc R . .
C107 C 0.5978(4) 0.6805(6) 0.21330(16) 0.0491(16) Uani 1 1 d . . .
H107 H 0.6363 0.7077 0.2088 0.059 Uiso 1 1 calc R . .
C108 C 0.5786(3) 0.7070(5) 0.24153(14) 0.0402(14) Uani 1 1 d . . .
H108 H 0.6042 0.7515 0.2565 0.048 Uiso 1 1 calc R . .
C18A C 0.5211(3) 0.6695(5) 0.24916(14) 0.0375(13) Uani 1 1 d . . .
N141 N 0.4333(2) 0.6499(4) 0.31800(12) 0.0394(12) Uani 1 1 d . . .
C142 C 0.4194(3) 0.7535(6) 0.33070(17) 0.0485(17) Uani 1 1 d . . .
H14A H 0.3764 0.7746 0.3215 0.058 Uiso 1 1 calc R . .
H14B H 0.4481 0.808 0.3244 0.058 Uiso 1 1 calc R . .
C143 C 0.4261(3) 0.7487(7) 0.36717(18) 0.0548(19) Uani 1 1 d . . .
H14C H 0.4697 0.7316 0.3764 0.066 Uiso 1 1 calc R . .
H14D H 0.4158 0.8193 0.3756 0.066 Uiso 1 1 calc R . .
O144 O 0.3856(2) 0.6688(5) 0.37680(13) 0.0666(15) Uani 1 1 d . . .
C145 C 0.3989(3) 0.5674(7) 0.36378(18) 0.0562(19) Uani 1 1 d . . .
H14E H 0.3704 0.513 0.3703 0.067 Uiso 1 1 calc R . .
H14F H 0.4419 0.5462 0.3729 0.067 Uiso 1 1 calc R . .
C146 C 0.3921(3) 0.5693(6) 0.32787(17) 0.0488(17) Uani 1 1 d . . .
H14G H 0.4026 0.4982 0.3199 0.059 Uiso 1 1 calc R . .
H14H H 0.3485 0.5858 0.3185 0.059 Uiso 1 1 calc R . .
C400 C 0.4468(3) 0.9013(5) 0.25075(15) 0.0391(14) Uani 1 1 d . . .
H400 H 0.4153 0.8822 0.263 0.047 Uiso 1 1 calc R . .
C401 C 0.4343(4) 0.8582(5) 0.21815(16) 0.0493(17) Uani 1 1 d . . .
C402 C 0.4753(4) 0.8624(6) 0.19588(16) 0.059(2) Uani 1 1 d . . .
H402 H 0.5146 0.8958 0.2019 0.071 Uiso 1 1 calc R . .
C403 C 0.4604(7) 0.8194(7) 0.16523(19) 0.093(4) Uani 1 1 d . . .
H403 H 0.4891 0.8239 0.1505 0.112 Uiso 1 1 calc R . .
C404 C 0.4039(6) 0.7702(9) 0.1562(3) 0.095(3) Uani 1 1 d U . .
H404 H 0.3943 0.7391 0.1354 0.114 Uiso 1 1 calc R . .
C405 C 0.3619(6) 0.7656(8) 0.1766(3) 0.092(3) Uani 1 1 d U . .
H405 H 0.3223 0.7341 0.1697 0.11 Uiso 1 1 calc R . .
C406 C 0.3764(4) 0.8069(6) 0.2081(2) 0.069(2) Uani 1 1 d . . .
H406 H 0.3474 0.8005 0.2226 0.083 Uiso 1 1 calc R . .
P2 P 0.47000(6) 1.15235(12) 0.24991(3) 0.0291(3) Uani 1 1 d . . .
C211 C 0.4869(3) 1.1728(5) 0.20802(12) 0.0322(12) Uani 1 1 d . . .
H211 H 0.526 1.1317 0.2072 0.039 Uiso 1 1 calc R . .
C212 C 0.4370(3) 1.1198(5) 0.18243(14) 0.0397(14) Uani 1 1 d . . .
H21A H 0.428 1.0467 0.1895 0.048 Uiso 1 1 calc R . .
H21B H 0.398 1.1618 0.18 0.048 Uiso 1 1 calc R . .
C213 C 0.4605(3) 1.1145(5) 0.15011(14) 0.0415(14) Uani 1 1 d . . .
H21C H 0.4979 1.0683 0.1522 0.05 Uiso 1 1 calc R . .
H21D H 0.4281 1.0824 0.1337 0.05 Uiso 1 1 calc R . .
C214 C 0.4767(4) 1.2255(6) 0.13918(15) 0.0526(18) Uani 1 1 d . . .
H21E H 0.4384 1.2691 0.1346 0.063 Uiso 1 1 calc R . .
H21F H 0.4945 1.2195 0.119 0.063 Uiso 1 1 calc R . .
C215 C 0.5233(3) 1.2810(6) 0.16482(14) 0.0471(16) Uani 1 1 d . . .
H21G H 0.5633 1.2418 0.1675 0.057 Uiso 1 1 calc R . .
H21H H 0.5309 1.3545 0.1575 0.057 Uiso 1 1 calc R . .
C216 C 0.5002(3) 1.2864(5) 0.19712(14) 0.0417(14) Uani 1 1 d . . .
H21I H 0.4619 1.33 0.195 0.05 Uiso 1 1 calc R . .
H21J H 0.5321 1.3206 0.2134 0.05 Uiso 1 1 calc R . .
C221 C 0.3869(3) 1.1834(5) 0.25110(14) 0.0362(13) Uani 1 1 d . . .
H221 H 0.3839 1.1865 0.2746 0.043 Uiso 1 1 calc R . .
C222 C 0.3413(3) 1.0955(5) 0.23760(15) 0.0383(13) Uani 1 1 d . . .
H22A H 0.3547 1.0266 0.2481 0.046 Uiso 1 1 calc R . .
H22B H 0.3415 1.0876 0.2142 0.046 Uiso 1 1 calc R . .
C223 C 0.2752(3) 1.1214(6) 0.24330(17) 0.0445(15) Uani 1 1 d . . .
H22C H 0.2462 1.0661 0.2329 0.053 Uiso 1 1 calc R . .
H22D H 0.2738 1.12 0.2667 0.053 Uiso 1 1 calc R . .
C224 C 0.2542(3) 1.2300(6) 0.22992(18) 0.0488(17) Uani 1 1 d . . .
H22E H 0.2123 1.2457 0.2351 0.059 Uiso 1 1 calc R . .
H22F H 0.251 1.229 0.2062 0.059 Uiso 1 1 calc R . .
C225 C 0.2988(3) 1.3173(6) 0.24367(17) 0.0499(17) Uani 1 1 d . . .
H22G H 0.2982 1.324 0.2671 0.06 Uiso 1 1 calc R . .
H22H H 0.2849 1.3863 0.2334 0.06 Uiso 1 1 calc R . .
C226 C 0.3658(3) 1.2937(6) 0.23814(16) 0.0423(14) Uani 1 1 d . . .
H22I H 0.3677 1.297 0.2148 0.051 Uiso 1 1 calc R . .
H22J H 0.3943 1.3488 0.2491 0.051 Uiso 1 1 calc R . .
C231 C 0.5126(3) 1.2671(5) 0.27208(13) 0.0330(13) Uani 1 1 d . . .
H231 H 0.5014 1.3326 0.2588 0.04 Uiso 1 1 calc R . .
C232 C 0.4955(3) 1.2886(5) 0.30551(14) 0.0356(13) Uani 1 1 d . . .
H23A H 0.5084 1.2272 0.3199 0.043 Uiso 1 1 calc R . .
H23B H 0.4499 1.2971 0.3037 0.043 Uiso 1 1 calc R . .
C233 C 0.5282(3) 1.3906(5) 0.31974(15) 0.0409(14) Uani 1 1 d . . .
H23C H 0.512 1.4526 0.3063 0.049 Uiso 1 1 calc R . .
H23D H 0.5184 1.4022 0.3417 0.049 Uiso 1 1 calc R . .
C234 C 0.5979(3) 1.3843(5) 0.32139(14) 0.0379(13) Uani 1 1 d . . .
H23E H 0.6151 1.3308 0.3378 0.046 Uiso 1 1 calc R . .
H23F H 0.6166 1.4545 0.3281 0.046 Uiso 1 1 calc R . .
C235 C 0.6153(3) 1.3530(6) 0.28878(16) 0.0437(15) Uani 1 1 d . . .
H23G H 0.6046 1.4124 0.2733 0.052 Uiso 1 1 calc R . .
H23H H 0.6609 1.3416 0.2913 0.052 Uiso 1 1 calc R . .
C236 C 0.5828(3) 1.2536(6) 0.27528(15) 0.0401(15) Uani 1 1 d . . .
H23I H 0.5963 1.1924 0.2897 0.048 Uiso 1 1 calc R . .
H23J H 0.5941 1.2381 0.2539 0.048 Uiso 1 1 calc R . .
Cl11 Cl 0.31595(18) -0.0184(4) 0.37457(8) 0.1090(18) Uani 0.726(6) 1 d PD A 1
Cl12 Cl 0.2134(5) 0.0114(6) 0.3224(2) 0.111(2) Uani 0.726(6) 1 d PD A 1
C10 C 0.2892(4) -0.0291(10) 0.3347(2) 0.059(3) Uani 0.726(6) 1 d PD A 1
H10A H 0.2929 -0.1047 0.3283 0.071 Uiso 0.726(6) 1 calc PR A 1
H10B H 0.3165 0.0138 0.3229 0.071 Uiso 0.726(6) 1 calc PR A 1
Cl13 Cl 0.2754(5) -0.1373(11) 0.3590(2) 0.110(4) Uani 0.274(6) 1 d PD A 2
Cl14 Cl 0.2202(15) 0.0436(17) 0.3259(7) 0.111(2) Uani 0.274(6) 1 d PD A 2
C10' C 0.2133(7) -0.0906(16) 0.3368(5) 0.057(7) Uani 0.274(6) 1 d PDU A 2
H10C H 0.1778 -0.0977 0.3486 0.068 Uiso 0.274(6) 1 calc PRD A 2
H10D H 0.204 -0.1343 0.3169 0.068 Uiso 0.274(6) 1 calc PRD A 2
Cl21 Cl 0.6783(3) 0.8467(3) 0.15214(12) 0.0730(11) Uani 0.726(6) 1 d PD A 1
Cl22 Cl 0.7281(3) 1.0360(4) 0.18666(10) 0.1108(18) Uani 0.726(6) 1 d PD A 1
C20 C 0.6946(7) 0.9104(10) 0.1898(3) 0.081(5) Uani 0.726(6) 1 d PD A 1
H20A H 0.6556 0.9186 0.1989 0.097 Uiso 0.726(6) 1 calc PR A 1
H20B H 0.7233 0.8653 0.2048 0.097 Uiso 0.726(6) 1 calc PR A 1
Cl23 Cl 0.6628(14) 0.8484(19) 0.1480(6) 0.218(17) Uani 0.274(6) 1 d PD A 2
Cl24 Cl 0.6706(13) 1.0583(10) 0.1766(5) 0.173(11) Uani 0.274(6) 1 d PD A 2
C20' C 0.670(3) 0.9208(18) 0.1840(7) 0.081(5) Uani 0.274(6) 1 d PD A 2
H20C H 0.635 0.9031 0.1954 0.097 Uiso 0.274(6) 1 calc PR A 2
H20D H 0.7092 0.9001 0.1981 0.097 Uiso 0.274(6) 1 calc PR A 2
Cl31 Cl 0.34555(10) 0.2594(2) 0.33710(6) 0.0823(7) Uani 0.5 1 d PD B 1
Cl32 Cl 0.3890(3) 0.2436(8) 0.40423(11) 0.133(4) Uani 0.5 1 d PD B 1
C30 C 0.4067(4) 0.2220(9) 0.36721(18) 0.079(3) Uani 0.5 1 d PD B 1
H30A H 0.4161 0.1452 0.3648 0.095 Uiso 0.5 1 calc PR B 1
H30B H 0.4444 0.2635 0.3647 0.095 Uiso 0.5 1 calc PR B 1
Cl33 Cl 0.34555(10) 0.2594(2) 0.33710(6) 0.0823(7) Uani 0.5 1 d PD C 2
Cl34 Cl 0.4158(6) 0.2935(11) 0.4004(3) 0.222(8) Uani 0.5 1 d PD C 2
C30' C 0.4067(4) 0.2220(9) 0.36721(18) 0.079(3) Uani 0.5 1 d PD C 2
H30C H 0.4004 0.1465 0.373 0.095 Uiso 0.5 1 calc PR C 2
H30D H 0.4459 0.2254 0.3581 0.095 Uiso 0.5 1 calc PR C 2
Cl41 Cl 0.6049(6) 0.4274(10) 0.5548(3) 0.055(2) Uani 0.5 1 d PD D 1
Cl42 Cl 0.55716(16) 0.3660(3) 0.48899(8) 0.0505(8) Uani 0.5 1 d PD D 1
C40 C 0.5837(7) 0.4703(12) 0.5150(3) 0.060(4) Uani 0.5 1 d PD D 1
H40A H 0.5506 0.525 0.5141 0.072 Uiso 0.5 1 calc PR D 1
H40B H 0.6201 0.5042 0.5077 0.072 Uiso 0.5 1 calc PR D 1
Cl43 Cl 0.4884(4) 0.3667(5) 0.47254(13) 0.114(2) Uani 0.5 1 d PD E 2
Cl44 Cl 0.4079(6) 0.5417(10) 0.4455(3) 0.065(3) Uani 0.5 1 d PD E 2
C40' C 0.4238(7) 0.4466(16) 0.4762(5) 0.113(11) Uani 0.5 1 d PD E 2
H40C H 0.3869 0.4001 0.4759 0.136 Uiso 0.5 1 calc PR E 2
H40D H 0.4313 0.4837 0.4973 0.136 Uiso 0.5 1 calc PR E 2

loop_
_atom_site_aniso_label
_atom_site_aniso_U_11
_atom_site_aniso_U_22
_atom_site_aniso_U_33
_atom_site_aniso_U_23
_atom_site_aniso_U_13
_atom_site_aniso_U_12
Ru1 0.0196(2) 0.0591(3) 0.0200(2) 0.00215(17) 0.00150(16) 0.00330(18)
Ru2 0.0253(2) 0.0374(3) 0.0187(2) 0.00112(15) 0.00149(15) 0.00015(17)
Cl1 0.0228(6) 0.0502(9) 0.0248(6) 0.0031(5) 0.0052(5) 0.0031(5)
Cl2 0.0200(6) 0.1029(14) 0.0319(7) 0.0111(8) 0.0039(5) 0.0036(7)
Cl3 0.0443(8) 0.0450(9) 0.0358(7) 0.0061(6) 0.0197(6) 0.0078(6)
Cl4 0.0297(7) 0.0541(9) 0.0273(7) 0.0058(6) 0.0078(5) 0.0067(6)
C1 0.017(2) 0.071(5) 0.019(3) 0.007(3) 0.004(2) 0.005(3)
N2 0.025(2) 0.059(3) 0.023(2) 0.004(2) -0.0014(18) 0.005(2)
C21 0.023(3) 0.068(5) 0.021(3) 0.004(3) -0.003(2) 0.010(3)
C22 0.022(3) 0.078(5) 0.021(3) 0.003(3) -0.002(2) 0.003(3)
C23 0.038(3) 0.069(5) 0.029(3) -0.001(3) 0.005(3) 0.004(3)
C24 0.043(3) 0.062(4) 0.022(3) 0.004(3) -0.001(2) 0.014(3)
C24A 0.030(3) 0.059(4) 0.023(3) 0.004(3) -0.007(2) 0.005(3)
C25 0.042(4) 0.062(5) 0.029(3) 0.001(3) -0.002(3) 0.006(3)
C26 0.043(4) 0.065(5) 0.036(3) 0.007(3) -0.006(3) -0.003(3)
C27 0.035(3) 0.075(5) 0.034(3) 0.007(3) 0.004(3) 0.002(3)
C28 0.028(3) 0.058(4) 0.031(3) 0.003(3) 0.002(2) 0.002(3)
C28A 0.031(3) 0.055(4) 0.025(3) 0.008(3) -0.004(2) 0.006(3)
N241 0.025(2) 0.071(4) 0.024(2) 0.009(2) -0.0017(19) 0.007(2)
C242 0.028(3) 0.083(5) 0.027(3) 0.000(3) 0.005(2) 0.002(3)
C243 0.025(3) 0.078(5) 0.030(3) 0.000(3) 0.002(2) 0.000(3)
O244 0.033(2) 0.090(4) 0.038(2) 0.012(2) 0.0031(19) 0.002(2)
C245 0.036(4) 0.089(6) 0.046(4) 0.022(4) 0.003(3) 0.003(4)
C246 0.035(3) 0.068(5) 0.042(4) 0.012(3) 0.001(3) 0.008(3)
C3 0.028(3) 0.052(4) 0.034(3) 0.002(3) -0.004(2) 0.003(3)
C4 0.032(3) 0.059(4) 0.026(3) 0.008(3) -0.002(2) 0.007(3)
N5 0.026(2) 0.061(4) 0.024(2) 0.002(2) -0.0005(19) 0.005(2)
C51 0.026(3) 0.051(4) 0.024(3) 0.001(2) -0.001(2) 0.000(3)
C52 0.030(3) 0.067(5) 0.031(3) 0.006(3) 0.002(2) 0.011(3)
C53 0.038(3) 0.068(5) 0.026(3) -0.003(3) 0.004(2) 0.011(3)
C54 0.037(3) 0.056(4) 0.032(3) 0.003(3) -0.002(3) 0.012(3)
C54A 0.032(3) 0.049(4) 0.027(3) 0.002(2) 0.000(2) 0.008(3)
C55 0.037(3) 0.057(4) 0.035(3) 0.005(3) -0.003(3) 0.004(3)
C56 0.027(3) 0.040(4) 0.050(4) 0.005(3) 0.003(3) 0.001(3)
C57 0.032(3) 0.054(4) 0.037(3) 0.007(3) 0.010(3) 0.006(3)
C58 0.033(3) 0.043(4) 0.028(3) 0.004(2) 0.002(2) 0.000(3)
C58A 0.026(3) 0.047(4) 0.029(3) 0.004(2) -0.001(2) 0.002(2)
N541 0.030(3) 0.088(5) 0.035(3) -0.002(3) 0.005(2) 0.007(3)
C542 0.025(3) 0.099(6) 0.042(4) 0.009(4) 0.004(3) 0.005(3)
C543 0.031(4) 0.104(7) 0.061(5) 0.016(4) 0.013(3) 0.003(4)
O544 0.033(3) 0.140(6) 0.064(4) 0.021(4) 0.020(3) 0.013(3)
C545 0.033(4) 0.130(9) 0.066(5) 0.010(5) 0.013(4) 0.022(5)
C546 0.035(4) 0.110(7) 0.047(4) 0.001(4) 0.011(3) 0.019(4)
C200 0.027(3) 0.051(4) 0.026(3) 0.005(2) 0.001(2) 0.008(3)
C201 0.031(3) 0.060(4) 0.021(3) 0.002(2) 0.001(2) 0.005(3)
C202 0.035(3) 0.063(4) 0.020(3) 0.003(3) -0.002(2) 0.001(3)
C203 0.036(3) 0.057(4) 0.032(3) 0.009(3) 0.005(2) 0.005(3)
C204 0.043(4) 0.061(4) 0.027(3) 0.005(3) -0.003(3) -0.008(3)
C205 0.054(4) 0.065(5) 0.022(3) 0.004(3) 0.004(3) 0.004(3)
C206 0.032(3) 0.061(4) 0.025(3) 0.006(3) 0.003(2) 0.008(3)
P1 0.0222(6) 0.0530(10) 0.0208(6) 0.0004(6) 0.0022(5) -0.0044(6)
C111 0.023(3) 0.046(4) 0.027(3) 0.003(2) 0.005(2) -0.003(2)
C112 0.026(3) 0.049(4) 0.032(3) -0.001(3) 0.005(2) -0.001(3)
C113 0.031(3) 0.054(4) 0.035(3) -0.004(3) 0.004(2) -0.007(3)
C114 0.024(3) 0.066(4) 0.030(3) 0.007(3) 0.004(2) 0.001(3)
C115 0.038(3) 0.053(4) 0.030(3) 0.005(3) 0.009(2) 0.001(3)
C116 0.037(3) 0.046(4) 0.028(3) -0.001(3) 0.002(2) 0.005(3)
C121 0.027(3) 0.067(4) 0.024(3) 0.002(3) 0.008(2) -0.008(3)
C122 0.032(3) 0.063(4) 0.036(3) 0.000(3) 0.009(3) -0.005(3)
C123 0.034(3) 0.076(5) 0.028(3) 0.000(3) 0.007(2) -0.001(3)
C124 0.035(3) 0.084(5) 0.025(3) 0.004(3) 0.009(3) -0.008(3)
C125 0.041(3) 0.066(5) 0.031(3) 0.007(3) 0.009(3) -0.010(3)
C126 0.035(3) 0.059(4) 0.025(3) 0.002(3) 0.009(2) -0.010(3)
C131 0.033(3) 0.052(4) 0.024(3) 0.001(2) 0.001(2) -0.016(3)
C132 0.039(3) 0.081(5) 0.026(3) -0.005(3) 0.005(3) -0.026(3)
C133 0.051(4) 0.087(6) 0.033(3) -0.005(3) 0.001(3) -0.032(4)
C134 0.055(4) 0.057(4) 0.028(3) 0.001(3) -0.002(3) -0.023(3)
C135 0.052(4) 0.051(4) 0.037(3) -0.007(3) 0.011(3) -0.016(3)
C136 0.037(3) 0.052(4) 0.030(3) -0.004(3) 0.006(2) -0.015(3)
C6 0.025(3) 0.049(4) 0.017(2) 0.005(2) 0.008(2) 0.002(2)
N7 0.027(2) 0.037(3) 0.028(2) 0.0056(19) 0.0003(18) 0.000(2)
C71 0.031(3) 0.049(4) 0.023(3) 0.004(2) -0.005(2) -0.002(3)
C72 0.030(3) 0.061(4) 0.028(3) 0.006(3) 0.001(2) 0.005(3)
C73 0.031(3) 0.053(4) 0.038(3) 0.004(3) -0.008(3) -0.007(3)
C74 0.042(3) 0.044(4) 0.042(4) 0.002(3) -0.015(3) 0.003(3)
C74A 0.040(3) 0.046(4) 0.028(3) -0.001(3) -0.010(2) 0.000(3)
C75 0.055(4) 0.065(5) 0.035(3) -0.011(3) -0.006(3) 0.015(4)
C76 0.046(4) 0.076(5) 0.034(3) -0.012(3) 0.000(3) 0.011(4)
C77 0.036(3) 0.080(5) 0.030(3) -0.001(3) -0.003(3) 0.003(3)
C78 0.033(3) 0.062(4) 0.025(3) 0.008(3) -0.002(2) 0.009(3)
C78A 0.028(3) 0.053(4) 0.023(3) 0.001(2) -0.006(2) 0.005(3)
N741 0.033(3) 0.061(4) 0.040(3) -0.002(2) 0.010(2) -0.001(2)
C742 0.037(3) 0.067(5) 0.043(4) -0.008(3) 0.007(3) -0.001(3)
C743 0.063(5) 0.087(7) 0.075(6) -0.007(5) 0.026(5) 0.002(5)
O744 0.086(4) 0.083(4) 0.081(4) -0.021(3) 0.053(4) -0.016(3)
C745 0.072(6) 0.099(8) 0.102(8) -0.014(6) 0.057(6) -0.020(5)
C746 0.062(5) 0.064(5) 0.058(5) 0.000(4) 0.025(4) -0.010(4)
C8 0.033(3) 0.050(4) 0.025(3) 0.005(2) -0.002(2) 0.002(3)
C9 0.031(3) 0.041(4) 0.033(3) 0.010(2) -0.002(2) 0.005(3)
N10 0.029(2) 0.044(3) 0.024(2) 0.0051(19) 0.0023(19) -0.001(2)
C101 0.031(3) 0.024(3) 0.034(3) 0.002(2) -0.005(2) 0.000(2)
C102 0.027(3) 0.042(4) 0.035(3) 0.006(2) -0.004(2) -0.001(2)
C103 0.030(3) 0.042(4) 0.056(4) 0.007(3) -0.009(3) -0.006(3)
C104 0.044(4) 0.050(4) 0.038(3) 0.004(3) -0.011(3) -0.007(3)
C14A 0.046(4) 0.042(4) 0.033(3) 0.007(3) -0.003(3) 0.003(3)
C105 0.070(5) 0.048(4) 0.030(3) -0.003(3) -0.004(3) 0.006(4)
C106 0.072(5) 0.054(5) 0.034(3) -0.005(3) 0.016(3) 0.003(4)
C107 0.056(4) 0.050(4) 0.043(4) 0.004(3) 0.014(3) 0.004(3)
C108 0.048(4) 0.042(4) 0.030(3) -0.001(3) 0.003(3) 0.003(3)
C18A 0.034(3) 0.045(4) 0.030(3) 0.006(3) -0.003(2) 0.005(3)
N141 0.026(2) 0.050(3) 0.041(3) 0.011(2) 0.002(2) 0.001(2)
C142 0.038(3) 0.065(5) 0.043(4) 0.008(3) 0.009(3) 0.004(3)
C143 0.043(4) 0.076(6) 0.049(4) 0.006(3) 0.015(3) -0.007(3)
O144 0.054(3) 0.092(4) 0.060(3) 0.010(3) 0.030(3) -0.006(3)
C145 0.043(4) 0.070(5) 0.058(4) 0.020(4) 0.015(3) -0.003(4)
C146 0.033(3) 0.056(5) 0.058(4) 0.015(3) 0.010(3) -0.003(3)
C400 0.039(3) 0.042(4) 0.033(3) 0.014(3) -0.005(2) 0.005(3)
C401 0.067(5) 0.039(4) 0.033(3) 0.000(3) -0.017(3) -0.006(3)
C402 0.098(6) 0.044(4) 0.029(3) -0.005(3) -0.005(4) 0.016(4)
C403 0.183(12) 0.056(5) 0.030(4) 0.000(3) -0.015(5) 0.024(6)
C404 0.133(7) 0.070(6) 0.062(5) -0.004(4) -0.043(5) 0.012(6)
C405 0.096(6) 0.065(5) 0.091(6) 0.004(5) -0.055(5) -0.001(5)
C406 0.071(5) 0.047(5) 0.073(5) 0.012(4) -0.037(4) -0.004(4)
P2 0.0273(7) 0.0376(8) 0.0213(6) 0.0016(5) 0.0008(5) 0.0014(6)
C211 0.035(3) 0.040(3) 0.020(3) 0.000(2) -0.001(2) 0.000(2)
C212 0.041(3) 0.049(4) 0.026(3) -0.003(2) -0.005(2) 0.002(3)
C213 0.054(4) 0.043(4) 0.026(3) -0.003(2) 0.001(3) 0.001(3)
C214 0.066(5) 0.067(5) 0.023(3) 0.006(3) 0.004(3) 0.008(4)
C215 0.059(4) 0.054(4) 0.028(3) 0.006(3) 0.006(3) -0.005(3)
C216 0.054(4) 0.042(4) 0.029(3) 0.004(3) 0.007(3) -0.002(3)
C221 0.030(3) 0.050(4) 0.028(3) 0.003(2) 0.001(2) 0.003(3)
C222 0.032(3) 0.043(4) 0.037(3) -0.001(3) -0.001(2) 0.000(3)
C223 0.025(3) 0.049(4) 0.057(4) 0.010(3) -0.001(3) 0.006(3)
C224 0.028(3) 0.067(5) 0.050(4) -0.001(3) 0.001(3) 0.004(3)
C225 0.044(4) 0.057(5) 0.047(4) 0.001(3) 0.004(3) 0.011(3)
C226 0.037(3) 0.048(4) 0.040(3) -0.003(3) 0.001(3) -0.002(3)
C231 0.030(3) 0.045(4) 0.023(3) 0.006(2) -0.002(2) -0.001(2)
C232 0.025(3) 0.053(4) 0.030(3) -0.005(3) 0.006(2) -0.002(3)
C233 0.038(3) 0.051(4) 0.033(3) -0.006(3) 0.002(3) 0.002(3)
C234 0.043(3) 0.040(4) 0.028(3) -0.003(2) -0.001(2) -0.002(3)
C235 0.033(3) 0.055(4) 0.044(4) -0.004(3) 0.008(3) -0.006(3)
C236 0.030(3) 0.063(4) 0.029(3) -0.006(3) 0.010(2) -0.006(3)
Cl11 0.078(2) 0.197(5) 0.0513(18) 0.016(2) 0.0113(16) 0.024(3)
Cl12 0.064(3) 0.182(6) 0.085(3) -0.039(4) 0.007(2) 0.014(4)
C10 0.040(5) 0.078(8) 0.060(7) 0.005(5) 0.008(5) -0.002(5)
Cl13 0.112(8) 0.153(11) 0.074(6) 0.005(6) 0.036(6) -0.014(7)
Cl14 0.064(3) 0.182(6) 0.085(3) -0.039(4) 0.007(2) 0.014(4)
C10' 0.069(10) 0.051(10) 0.049(10) -0.014(8) 0.003(8) 0.009(8)
Cl21 0.091(3) 0.081(2) 0.054(2) 0.0020(16) 0.030(2) 0.0197(18)
Cl22 0.191(6) 0.087(3) 0.066(2) 0.0113(18) 0.054(3) -0.002(3)
C20 0.095(14) 0.092(8) 0.063(8) 0.011(6) 0.031(8) 0.019(8)
Cl23 0.139(19) 0.39(4) 0.121(16) 0.09(2) 0.020(13) 0.09(2)
Cl24 0.33(3) 0.070(7) 0.172(16) 0.020(8) 0.19(2) 0.012(12)
C20' 0.095(14) 0.092(8) 0.063(8) 0.011(6) 0.031(8) 0.019(8)
Cl31 0.0582(12) 0.126(2) 0.0638(13) -0.0123(12) 0.0145(10) 0.0260(12)
Cl32 0.114(5) 0.259(11) 0.038(2) 0.068(4) 0.043(3) 0.122(6)
C30 0.077(6) 0.103(8) 0.057(5) -0.011(5) 0.009(4) 0.025(5)
Cl33 0.0582(12) 0.126(2) 0.0638(13) -0.0123(12) 0.0145(10) 0.0260(12)
Cl34 0.185(11) 0.197(11) 0.240(13) -0.148(10) -0.096(9) 0.119(9)
C30' 0.077(6) 0.103(8) 0.057(5) -0.011(5) 0.009(4) 0.025(5)
Cl41 0.044(5) 0.068(6) 0.054(3) -0.007(3) 0.011(3) -0.009(3)
Cl42 0.0488(18) 0.057(2) 0.0462(18) 0.0052(14) 0.0087(14) 0.0047(15)
C40 0.036(8) 0.058(10) 0.085(12) 0.012(9) 0.010(7) -0.010(8)
Cl43 0.192(7) 0.082(4) 0.068(3) 0.017(3) 0.023(4) 0.037(4)
Cl44 0.052(6) 0.086(8) 0.056(3) 0.011(4) 0.007(3) -0.015(4)
C40' 0.046(11) 0.16(2) 0.13(2) 0.090(19) -0.023(11) -0.052(14)

loop_
_atom_type_symbol
_atom_type_description
_atom_type_scat_dispersion_real
_atom_type_scat_dispersion_imag
_atom_type_scat_source
C C 0.0181 0.0091 'International Tables Vol C Tables 4.2.6.8 and 6.1.1.4'
H H 0 0 'International Tables Vol C Tables 4.2.6.8 and 6.1.1.4'
N N 0.0311 0.018 'International Tables Vol C Tables 4.2.6.8 and 6.1.1.4'
P P 0.2955 0.4335 'International Tables Vol C Tables 4.2.6.8 and 6.1.1.4'
Cl Cl 0.3639 0.7018 'International Tables Vol C Tables 4.2.6.8 and 6.1.1.4'
Ru Ru 0.0552 3.296 'International Tables Vol C Tables 4.2.6.8 and 6.1.1.4'
O O 0.0492 0.0322 'International Tables Vol C Tables 4.2.6.8 and 6.1.1.4'

loop_
_exptl_crystal_face_index_h
_exptl_crystal_face_index_k
_exptl_crystal_face_index_l
_exptl_crystal_face_perp_dist
0 2 -3 0.0308
0 -2 3 0.0435
3 0 -1 0.0512
0 0 -1 0.0369
-1 0 -2 0.0609
2 0 3 0.055
-1 0 1 0.0668
-1 0 9 0.0202

loop_
_geom_angle_atom_site_label_1
_geom_angle_atom_site_label_2
_geom_angle_atom_site_label_3
_geom_angle
C200 Ru1 C1 95.2(3)
C200 Ru1 Cl1 105.89(18)
C1 Ru1 Cl1 94.34(14)
C200 Ru1 Cl2 88.95(19)
C1 Ru1 Cl2 86.50(15)
Cl1 Ru1 Cl2 164.97(6)
C200 Ru1 P1 97.32(19)
C1 Ru1 P1 165.39(18)
Cl1 Ru1 P1 89.49(5)
Cl2 Ru1 P1 86.20(6)
C400 Ru2 C6 97.6(2)
C400 Ru2 Cl3 105.8(2)
C6 Ru2 Cl3 89.03(14)
C400 Ru2 Cl4 88.9(2)
C6 Ru2 Cl4 92.00(13)
Cl3 Ru2 Cl4 165.06(6)
C400 Ru2 P2 95.46(19)
C6 Ru2 P2 166.76(17)
Cl3 Ru2 P2 89.72(5)
Cl4 Ru2 P2 85.88(5)
N5 C1 N2 107.5(5)
N5 C1 Ru1 129.6(4)
N2 C1 Ru1 121.9(5)
C1 N2 C21 126.5(5)
C1 N2 C3 111.0(5)
C21 N2 C3 122.4(5)
C22 C21 N2 121.0(6)
C22 C21 C28A 120.0(6)
N2 C21 C28A 118.8(5)
C21 C22 C23 119.0(6)
C21 C22 N241 119.6(6)
C23 C22 N241 121.3(5)
C24 C23 C22 122.3(6)
C24 C23 H23 118.8
C22 C23 H23 118.8
C23 C24 C24A 120.0(6)
C23 C24 H24 120
C24A C24 H24 120
C24 C24A C28A 119.8(6)
C24 C24A C25 121.2(6)
C28A C24A C25 119.0(6)
C26 C25 C24A 121.0(7)
C26 C25 H25 119.5
C24A C25 H25 119.5
C25 C26 C27 119.2(7)
C25 C26 H26 120.4
C27 C26 H26 120.4
C28 C27 C26 122.0(6)
C28 C27 H27 119
C26 C27 H27 119
C27 C28 C28A 119.6(6)
C27 C28 H28 120.2
C28A C28 H28 120.2
C24A C28A C28 119.2(6)
C24A C28A C21 118.6(5)
C28 C28A C21 122.2(6)
C22 N241 C242 115.7(6)
C22 N241 C246 113.6(5)
C242 N241 C246 109.1(5)
N241 C242 C243 108.0(6)
N241 C242 H24A 110.1
C243 C242 H24A 110.1
N241 C242 H24B 110.1
C243 C242 H24B 110.1
H24A C242 H24B 108.4
O244 C243 C242 111.9(5)
O244 C243 H24C 109.2
C242 C243 H24C 109.2
O244 C243 H24D 109.2
C242 C243 H24D 109.2
H24C C243 H24D 107.9
C245 O244 C243 109.5(5)
O244 C245 C246 112.0(7)
O244 C245 H24E 109.2
C246 C245 H24E 109.2
O244 C245 H24F 109.2
C246 C245 H24F 109.2
H24E C245 H24F 107.9
N241 C246 C245 110.1(5)
N241 C246 H24G 109.6
C245 C246 H24G 109.6
N241 C246 H24H 109.6
C245 C246 H24H 109.6
H24G C246 H24H 108.1
N2 C3 C4 102.0(5)
N2 C3 H3A 111.4
C4 C3 H3A 111.4
N2 C3 H3B 111.4
C4 C3 H3B 111.4
H3A C3 H3B 109.2
N5 C4 C3 101.1(5)
N5 C4 H4A 111.6
C3 C4 H4A 111.6
N5 C4 H4B 111.6
C3 C4 H4B 111.6
H4A C4 H4B 109.4
C1 N5 C51 128.4(5)
C1 N5 C4 112.3(5)
C51 N5 C4 117.3(5)
C52 C51 C58A 121.3(6)
C52 C51 N5 118.7(5)
C58A C51 N5 118.9(5)
C51 C52 C53 118.1(6)
C51 C52 N541 120.6(6)
C53 C52 N541 121.3(6)
C54 C53 C52 121.5(6)
C54 C53 H53 119.3
C52 C53 H53 119.3
C53 C54 C54A 121.4(6)
C53 C54 H54 119.3
C54A C54 H54 119.3
C55 C54A C54 122.0(6)
C55 C54A C58A 120.0(5)
C54 C54A C58A 118.0(6)
C56 C55 C54A 120.8(6)
C56 C55 H55 119.6
C54A C55 H55 119.6
C55 C56 C57 119.0(6)
C55 C56 H56 120.5
C57 C56 H56 120.5
C58 C57 C56 121.7(6)
C58 C57 H57 119.2
C56 C57 H57 119.2
C57 C58 C58A 120.7(6)
C57 C58 H58 119.7
C58A C58 H58 119.7
C51 C58A C58 123.3(6)
C51 C58A C54A 119.0(5)
C58 C58A C54A 117.7(5)
C52 N541 C546 116.2(6)
C52 N541 C542 116.1(6)
C546 N541 C542 110.5(6)
N541 C542 C543 110.2(7)
N541 C542 H54A 109.6
C543 C542 H54A 109.6
N541 C542 H54B 109.6
C543 C542 H54B 109.6
H54A C542 H54B 108.1
O544 C543 C542 111.7(8)
O544 C543 H54C 109.3
C542 C543 H54C 109.3
O544 C543 H54D 109.3
C542 C543 H54D 109.3
H54C C543 H54D 107.9
C545 O544 C543 109.0(6)
O544 C545 C546 111.7(7)
O544 C545 H54E 109.3
C546 C545 H54E 109.3
O544 C545 H54F 109.3
C546 C545 H54F 109.3
H54E C545 H54F 107.9
N541 C546 C545 107.2(7)
N541 C546 H54G 110.3
C545 C546 H54G 110.3
N541 C546 H54H 110.3
C545 C546 H54H 110.3
H54G C546 H54H 108.5
C201 C200 Ru1 136.1(4)
C201 C200 H200 111.9
Ru1 C200 H200 111.9
C206 C201 C202 118.3(6)
C206 C201 C200 116.8(5)
C202 C201 C200 124.9(5)
C203 C202 C201 119.7(6)
C203 C202 H202 120.1
C201 C202 H202 120.1
C204 C203 C202 121.2(6)
C204 C203 H203 119.4
C202 C203 H203 119.4
C203 C204 C205 119.7(6)
C203 C204 H204 120.1
C205 C204 H204 120.1
C204 C205 C206 120.0(6)
C204 C205 H205 120
C206 C205 H205 120
C205 C206 C201 120.9(6)
C205 C206 H206 119.5
C201 C206 H206 119.5
C121 P1 C131 102.6(3)
C121 P1 C111 109.4(3)
C131 P1 C111 101.8(3)
C121 P1 Ru1 114.7(2)
C131 P1 Ru1 111.8(2)
C111 P1 Ru1 115.1(2)
C116 C111 C112 110.0(5)
C116 C111 P1 118.0(4)
C112 C111 P1 111.8(4)
C116 C111 H111 105.3
C112 C111 H111 105.3
P1 C111 H111 105.3
C111 C112 C113 110.4(5)
C111 C112 H11A 109.6
C113 C112 H11A 109.6
C111 C112 H11B 109.6
C113 C112 H11B 109.6
H11A C112 H11B 108.1
C114 C113 C112 110.0(5)
C114 C113 H11C 109.7
C112 C113 H11C 109.7
C114 C113 H11D 109.7
C112 C113 H11D 109.7
H11C C113 H11D 108.2
C115 C114 C113 111.2(5)
C115 C114 H11E 109.4
C113 C114 H11E 109.4
C115 C114 H11F 109.4
C113 C114 H11F 109.4
H11E C114 H11F 108
C114 C115 C116 112.7(5)
C114 C115 H11G 109
C116 C115 H11G 109
C114 C115 H11H 109
C116 C115 H11H 109
H11G C115 H11H 107.8
C115 C116 C111 110.1(5)
C115 C116 H11I 109.6
C111 C116 H11I 109.6
C115 C116 H11J 109.6
C111 C116 H11J 109.6
H11I C116 H11J 108.1
C122 C121 C126 111.8(5)
C122 C121 P1 115.4(5)
C126 C121 P1 113.9(4)
C122 C121 H121 104.8
C126 C121 H121 104.8
P1 C121 H121 104.8
C121 C122 C123 109.7(6)
C121 C122 H12A 109.7
C123 C122 H12A 109.7
C121 C122 H12B 109.7
C123 C122 H12B 109.7
H12A C122 H12B 108.2
C124 C123 C122 112.7(5)
C124 C123 H12C 109.1
C122 C123 H12C 109.1
C124 C123 H12D 109.1
C122 C123 H12D 109.1
H12C C123 H12D 107.8
C123 C124 C125 109.9(5)
C123 C124 H12E 109.7
C125 C124 H12E 109.7
C123 C124 H12F 109.7
C125 C124 H12F 109.7
H12E C124 H12F 108.2
C126 C125 C124 111.5(6)
C126 C125 H12G 109.3
C124 C125 H12G 109.3
C126 C125 H12H 109.3
C124 C125 H12H 109.3
H12G C125 H12H 108
C125 C126 C121 112.9(5)
C125 C126 H12I 109
C121 C126 H12I 109
C125 C126 H12J 109
C121 C126 H12J 109
H12I C126 H12J 107.8
C132 C131 C136 108.7(5)
C132 C131 P1 116.5(5)
C136 C131 P1 112.1(4)
C132 C131 H131 106.3
C136 C131 H131 106.3
P1 C131 H131 106.3
C131 C132 C133 109.4(6)
C131 C132 H13A 109.8
C133 C132 H13A 109.8
C131 C132 H13B 109.8
C133 C132 H13B 109.8
H13A C132 H13B 108.2
C134 C133 C132 110.4(6)
C134 C133 H13C 109.6
C132 C133 H13C 109.6
C134 C133 H13D 109.6
C132 C133 H13D 109.6
H13C C133 H13D 108.1
C135 C134 C133 112.0(5)
C135 C134 H13E 109.2
C133 C134 H13E 109.2
C135 C134 H13F 109.2
C133 C134 H13F 109.2
H13E C134 H13F 107.9
C134 C135 C136 110.6(6)
C134 C135 H13G 109.5
C136 C135 H13G 109.5
C134 C135 H13H 109.5
C136 C135 H13H 109.5
H13G C135 H13H 108.1
C131 C136 C135 109.9(5)
C131 C136 H13I 109.7
C135 C136 H13I 109.7
C131 C136 H13J 109.7
C135 C136 H13J 109.7
H13I C136 H13J 108.2
N10 C6 N7 107.7(5)
N10 C6 Ru2 129.5(4)
N7 C6 Ru2 122.6(4)
C6 N7 C71 127.5(5)
C6 N7 C8 112.1(5)
C71 N7 C8 119.0(5)
C72 C71 C78A 120.7(6)
C72 C71 N7 122.2(6)
C78A C71 N7 116.8(5)
N741 C72 C71 128.1(6)
N741 C72 C73 115.2(5)
C71 C72 C73 116.4(6)
C74 C73 C72 123.2(6)
C74 C73 H73 118.4
C72 C73 H73 118.4
C73 C74 C74A 121.6(6)
C73 C74 H74 119.2
C74A C74 H74 119.2
C75 C74A C78A 120.3(6)
C75 C74A C74 122.8(7)
C78A C74A C74 116.9(6)
C76 C75 C74A 121.4(7)
C76 C75 H75 119.3
C74A C75 H75 119.3
C75 C76 C77 119.1(6)
C75 C76 H76 120.5
C77 C76 H76 120.5
C78 C77 C76 121.2(7)
C78 C77 H77 119.4
C76 C77 H77 119.4
C77 C78 C78A 121.4(7)
C77 C78 H78 119.3
C78A C78 H78 119.3
C74A C78A C78 116.6(6)
C74A C78A C71 121.2(6)
C78 C78A C71 122.1(6)
C72 N741 C742 123.2(5)
C72 N741 C746 120.6(6)
C742 N741 C746 110.1(5)
N741 C742 C743 112.5(6)
N741 C742 H74A 109.1
C743 C742 H74A 109.1
N741 C742 H74B 109.1
C743 C742 H74B 109.1
H74A C742 H74B 107.8
O744 C743 C742 110.6(8)
O744 C743 H74C 109.5
C742 C743 H74C 109.5
O744 C743 H74D 109.5
C742 C743 H74D 109.5
H74C C743 H74D 108.1
C743 O744 C745 108.8(7)
O744 C745 C746 110.4(7)
O744 C745 H74E 109.6
C746 C745 H74E 109.6
O744 C745 H74F 109.6
C746 C745 H74F 109.6
H74E C745 H74F 108.1
N741 C746 C745 111.7(7)
N741 C746 H74G 109.3
C745 C746 H74G 109.3
N741 C746 H74H 109.3
C745 C746 H74H 109.3
H74G C746 H74H 107.9
N7 C8 C9 101.7(4)
N7 C8 H8A 111.4
C9 C8 H8A 111.4
N7 C8 H8B 111.4
C9 C8 H8B 111.4
H8A C8 H8B 109.3
N10 C9 C8 102.2(5)
N10 C9 H9A 111.3
C8 C9 H9A 111.3
N10 C9 H9B 111.3
C8 C9 H9B 111.3
H9A C9 H9B 109.2
C6 N10 C101 128.6(5)
C6 N10 C9 112.2(5)
C101 N10 C9 117.6(5)
C102 C101 C18A 120.5(5)
C102 C101 N10 118.8(5)
C18A C101 N10 119.8(5)
N141 C102 C101 121.9(5)
N141 C102 C103 120.7(5)
C101 C102 C103 117.1(6)
C104 C103 C102 121.5(6)
C104 C103 H103 119.2
C102 C103 H103 119.2
C103 C104 C14A 122.0(6)
C103 C104 H104 119
C14A C104 H104 119
C104 C14A C18A 118.1(6)
C104 C14A C105 121.5(6)
C18A C14A C105 120.4(6)
C106 C105 C14A 120.1(7)
C106 C105 H105 120
C14A C105 H105 120
C105 C106 C107 119.4(6)
C105 C106 H106 120.3
C107 C106 H106 120.3
C108 C107 C106 121.4(7)
C108 C107 H107 119.3
C106 C107 H107 119.3
C107 C108 C18A 121.5(6)
C107 C108 H108 119.2
C18A C108 H108 119.2
C14A C18A C101 120.3(6)
C14A C18A C108 117.1(6)
C101 C18A C108 122.5(6)
C102 N141 C142 118.9(5)
C102 N141 C146 118.3(6)
C142 N141 C146 109.8(5)
N141 C142 C143 110.2(6)
N141 C142 H14A 109.6
C143 C142 H14A 109.6
N141 C142 H14B 109.6
C143 C142 H14B 109.6
H14A C142 H14B 108.1
O144 C143 C142 110.4(6)
O144 C143 H14C 109.6
C142 C143 H14C 109.6
O144 C143 H14D 109.6
C142 C143 H14D 109.6
H14C C143 H14D 108.1
C145 O144 C143 109.7(5)
O144 C145 C146 112.3(6)
O144 C145 H14E 109.1
C146 C145 H14E 109.1
O144 C145 H14F 109.1
C146 C145 H14F 109.1
H14E C145 H14F 107.9
N141 C146 C145 109.5(6)
N141 C146 H14G 109.8
C145 C146 H14G 109.8
N141 C146 H14H 109.8
C145 C146 H14H 109.8
H14G C146 H14H 108.2
C401 C400 Ru2 136.2(5)
C401 C400 H400 111.9
Ru2 C400 H400 111.9
C402 C401 C406 116.9(7)
C402 C401 C400 125.1(7)
C406 C401 C400 118.1(7)
C403 C402 C401 122.0(10)
C403 C402 H402 119
C401 C402 H402 119
C404 C403 C402 119.7(12)
C404 C403 H403 120.1
C402 C403 H403 120.1
C405 C404 C403 120.8(10)
C405 C404 H404 119.6
C403 C404 H404 119.6
C404 C405 C406 120.4(10)
C404 C405 H405 119.8
C406 C405 H405 119.8
C405 C406 C401 120.1(10)
C405 C406 H406 119.9
C401 C406 H406 119.9
C221 P2 C211 109.7(3)
C221 P2 C231 103.5(3)
C211 P2 C231 101.9(3)
C221 P2 Ru2 115.6(2)
C211 P2 Ru2 114.1(2)
C231 P2 Ru2 110.66(19)
C216 C211 C212 109.5(5)
C216 C211 P2 118.8(4)
C212 C211 P2 111.8(4)
C216 C211 H211 105.2
C212 C211 H211 105.2
P2 C211 H211 105.2
C213 C212 C211 109.7(5)
C213 C212 H21A 109.7
C211 C212 H21A 109.7
C213 C212 H21B 109.7
C211 C212 H21B 109.7
H21A C212 H21B 108.2
C214 C213 C212 110.9(5)
C214 C213 H21C 109.5
C212 C213 H21C 109.5
C214 C213 H21D 109.5
C212 C213 H21D 109.5
H21C C213 H21D 108.1
C213 C214 C215 111.3(5)
C213 C214 H21E 109.4
C215 C214 H21E 109.4
C213 C214 H21F 109.4
C215 C214 H21F 109.4
H21E C214 H21F 108
C216 C215 C214 111.8(6)
C216 C215 H21G 109.2
C214 C215 H21G 109.2
C216 C215 H21H 109.2
C214 C215 H21H 109.2
H21G C215 H21H 107.9
C215 C216 C211 109.3(5)
C215 C216 H21I 109.8
C211 C216 H21I 109.8
C215 C216 H21J 109.8
C211 C216 H21J 109.8
H21I C216 H21J 108.3
C226 C221 C222 112.2(5)
C226 C221 P2 114.6(4)
C222 C221 P2 114.7(4)
C226 C221 H221 104.6
C222 C221 H221 104.6
P2 C221 H221 104.6
C221 C222 C223 111.1(5)
C221 C222 H22A 109.4
C223 C222 H22A 109.4
C221 C222 H22B 109.4
C223 C222 H22B 109.4
H22A C222 H22B 108
C224 C223 C222 111.6(5)
C224 C223 H22C 109.3
C222 C223 H22C 109.3
C224 C223 H22D 109.3
C222 C223 H22D 109.3
H22C C223 H22D 108
C223 C224 C225 111.6(6)
C223 C224 H22E 109.3
C225 C224 H22E 109.3
C223 C224 H22F 109.3
C225 C224 H22F 109.3
H22E C224 H22F 108
C224 C225 C226 111.7(6)
C224 C225 H22G 109.3
C226 C225 H22G 109.3
C224 C225 H22H 109.3
C226 C225 H22H 109.3
H22G C225 H22H 107.9
C221 C226 C225 110.9(5)
C221 C226 H22I 109.5
C225 C226 H22I 109.5
C221 C226 H22J 109.5
C225 C226 H22J 109.5
H22I C226 H22J 108.1
C236 C231 C232 109.1(5)
C236 C231 P2 111.7(4)
C232 C231 P2 114.5(4)
C236 C231 H231 107
C232 C231 H231 107
P2 C231 H231 107
C231 C232 C233 109.7(5)
C231 C232 H23A 109.7
C233 C232 H23A 109.7
C231 C232 H23B 109.7
C233 C232 H23B 109.7
H23A C232 H23B 108.2
C234 C233 C232 112.0(5)
C234 C233 H23C 109.2
C232 C233 H23C 109.2
C234 C233 H23D 109.2
C232 C233 H23D 109.2
H23C C233 H23D 107.9
C233 C234 C235 111.4(5)
C233 C234 H23E 109.3
C235 C234 H23E 109.3
C233 C234 H23F 109.3
C235 C234 H23F 109.3
H23E C234 H23F 108
C236 C235 C234 112.4(5)
C236 C235 H23G 109.1
C234 C235 H23G 109.1
C236 C235 H23H 109.1
C234 C235 H23H 109.1
H23G C235 H23H 107.9
C235 C236 C231 110.5(5)
C235 C236 H23I 109.6
C231 C236 H23I 109.6
C235 C236 H23J 109.6
C231 C236 H23J 109.6
H23I C236 H23J 108.1
Cl11 C10 Cl12 115.7(7)
Cl11 C10 H10A 108.4
Cl12 C10 H10A 108.4
Cl11 C10 H10B 108.4
Cl12 C10 H10B 108.4
H10A C10 H10B 107.4
Cl13 C10' Cl14 113.3(12)
Cl13 C10' H10C 108.9
Cl14 C10' H10C 108.9
Cl13 C10' H10D 108.9
Cl14 C10' H10D 108.9
H10C C10' H10D 107.7
Cl22 C20 Cl21 111.4(8)
Cl22 C20 H20A 109.3
Cl21 C20 H20A 109.3
Cl22 C20 H20B 109.3
Cl21 C20 H20B 109.3
H20A C20 H20B 108
Cl24 C20' Cl23 111.0(16)
Cl24 C20' H20C 109.4
Cl23 C20' H20C 109.4
Cl24 C20' H20D 109.4
Cl23 C20' H20D 109.4
H20C C20' H20D 108
Cl32 C30 Cl31 111.4(5)
Cl32 C30 H30A 109.3
Cl31 C30 H30A 109.4
Cl32 C30 H30B 109.4
Cl31 C30 H30B 109.4
H30A C30 H30B 108
Cl42 C40 Cl41 112.4(9)
Cl42 C40 H40A 109.1
Cl41 C40 H40A 109.1
Cl42 C40 H40B 109.1
Cl41 C40 H40B 109.1
H40A C40 H40B 107.9
Cl44 C40' Cl43 112.9(10)
Cl44 C40' H40C 109
Cl43 C40' H40C 109
Cl44 C40' H40D 109
Cl43 C40' H40D 109
H40C C40' H40D 107.8

loop_
_geom_bond_atom_site_label_1
_geom_bond_atom_site_label_2
_geom_bond_distance
Ru1 C200 1.842(6)
Ru1 C1 2.097(6)
Ru1 Cl1 2.3694(12)
Ru1 Cl2 2.3968(14)
Ru1 P1 2.4409(17)
Ru2 C400 1.826(6)
Ru2 C6 2.100(6)
Ru2 Cl3 2.3714(13)
Ru2 Cl4 2.4014(13)
Ru2 P2 2.4365(15)
C1 N5 1.327(9)
C1 N2 1.360(7)
N2 C21 1.419(9)
N2 C3 1.467(8)
C21 C22 1.399(8)
C21 C28A 1.444(9)
C22 C23 1.400(10)
C22 N241 1.420(9)
C23 C24 1.366(10)
C23 H23 0.95
C24 C24A 1.414(9)
C24 H24 0.95
C24A C28A 1.416(9)
C24A C25 1.428(10)
C25 C26 1.363(10)
C25 H25 0.95
C26 C27 1.414(11)
C26 H26 0.95
C27 C28 1.364(10)
C27 H27 0.95
C28 C28A 1.424(8)
C28 H28 0.95
N241 C242 1.466(8)
N241 C246 1.473(9)
C242 C243 1.500(10)
C242 H24A 0.99
C242 H24B 0.99
C243 O244 1.435(9)
C243 H24C 0.99
C243 H24D 0.99
O244 C245 1.410(8)
C245 C246 1.528(11)
C245 H24E 0.99
C245 H24F 0.99
C246 H24G 0.99
C246 H24H 0.99
C3 C4 1.496(9)
C3 H3A 0.99
C3 H3B 0.99
C4 N5 1.482(7)
C4 H4A 0.99
C4 H4B 0.99
N5 C51 1.435(8)
C51 C52 1.394(9)
C51 C58A 1.409(8)
C52 C53 1.413(10)
C52 N541 1.430(8)
C53 C54 1.355(9)
C53 H53 0.95
C54 C54A 1.419(9)
C54 H54 0.95
C54A C55 1.411(9)
C54A C58A 1.431(9)
C55 C56 1.366(9)
C55 H55 0.95
C56 C57 1.411(9)
C56 H56 0.95
C57 C58 1.368(9)
C57 H57 0.95
C58 C58A 1.410(8)
C58 H58 0.95
N541 C546 1.457(10)
N541 C542 1.459(11)
C542 C543 1.495(9)
C542 H54A 0.99
C542 H54B 0.99
C543 O544 1.433(11)
C543 H54C 0.99
C543 H54D 0.99
O544 C545 1.394(12)
C545 C546 1.540(11)
C545 H54E 0.99
C545 H54F 0.99
C546 H54G 0.99
C546 H54H 0.99
C200 C201 1.467(8)
C200 H200 0.95
C201 C206 1.401(9)
C201 C202 1.406(8)
C202 C203 1.391(9)
C202 H202 0.95
C203 C204 1.378(9)
C203 H203 0.95
C204 C205 1.380(10)
C204 H204 0.95
C205 C206 1.392(9)
C205 H205 0.95
C206 H206 0.95
P1 C121 1.852(5)
P1 C131 1.861(6)
P1 C111 1.882(5)
C111 C116 1.528(9)
C111 C112 1.534(8)
C111 H111 1
C112 C113 1.536(8)
C112 H11A 0.99
C112 H11B 0.99
C113 C114 1.528(10)
C113 H11C 0.99
C113 H11D 0.99
C114 C115 1.519(9)
C114 H11E 0.99
C114 H11F 0.99
C115 C116 1.526(8)
C115 H11G 0.99
C115 H11H 0.99
C116 H11I 0.99
C116 H11J 0.99
C121 C122 1.520(9)
C121 C126 1.533(10)
C121 H121 1
C122 C123 1.541(8)
C122 H12A 0.99
C122 H12B 0.99
C123 C124 1.505(10)
C123 H12C 0.99
C123 H12D 0.99
C124 C125 1.533(10)
C124 H12E 0.99
C124 H12F 0.99
C125 C126 1.524(8)
C125 H12G 0.99
C125 H12H 0.99
C126 H12I 0.99
C126 H12J 0.99
C131 C132 1.522(8)
C131 C136 1.530(8)
C131 H131 1
C132 C133 1.564(11)
C132 H13A 0.99
C132 H13B 0.99
C133 C134 1.523(9)
C133 H13C 0.99
C133 H13D 0.99
C134 C135 1.519(9)
C134 H13E 0.99
C134 H13F 0.99
C135 C136 1.538(9)
C135 H13G 0.99
C135 H13H 0.99
C136 H13I 0.99
C136 H13J 0.99
C6 N10 1.337(8)
C6 N7 1.350(7)
N7 C71 1.442(8)
N7 C8 1.460(8)
C71 C72 1.394(9)
C71 C78A 1.431(9)
C72 N741 1.392(8)
C72 C73 1.441(10)
C73 C74 1.336(10)
C73 H73 0.95
C74 C74A 1.423(10)
C74 H74 0.95
C74A C75 1.408(9)
C74A C78A 1.409(9)
C75 C76 1.351(11)
C75 H75 0.95
C76 C77 1.402(11)
C76 H76 0.95
C77 C78 1.354(9)
C77 H77 0.95
C78 C78A 1.429(9)
C78 H78 0.95
N741 C742 1.444(9)
N741 C746 1.475(9)
C742 C743 1.523(10)
C742 H74A 0.99
C742 H74B 0.99
C743 O744 1.421(11)
C743 H74C 0.99
C743 H74D 0.99
O744 C745 1.424(12)
C745 C746 1.496(12)
C745 H74E 0.99
C745 H74F 0.99
C746 H74G 0.99
C746 H74H 0.99
C8 C9 1.513(9)
C8 H8A 0.99
C8 H8B 0.99
C9 N10 1.468(7)
C9 H9A 0.99
C9 H9B 0.99
N10 C101 1.427(7)
C101 C102 1.407(8)
C101 C18A 1.412(8)
C102 N141 1.392(8)
C102 C103 1.427(9)
C103 C104 1.354(10)
C103 H103 0.95
C104 C14A 1.396(9)
C104 H104 0.95
C14A C18A 1.411(9)
C14A C105 1.438(9)
C105 C106 1.365(11)
C105 H105 0.95
C106 C107 1.408(11)
C106 H106 0.95
C107 C108 1.361(9)
C107 H107 0.95
C108 C18A 1.421(9)
C108 H108 0.95
N141 C142 1.451(9)
N141 C146 1.455(8)
C142 C143 1.517(10)
C142 H14A 0.99
C142 H14B 0.99
C143 O144 1.434(9)
C143 H14C 0.99
C143 H14D 0.99
O144 C145 1.430(10)
C145 C146 1.492(10)
C145 H14E 0.99
C145 H14F 0.99
C146 H14G 0.99
C146 H14H 0.99
C400 C401 1.456(9)
C400 H400 0.95
C401 C402 1.394(11)
C401 C406 1.417(11)
C402 C403 1.385(11)
C402 H402 0.95
C403 C404 1.372(17)
C403 H403 0.95
C404 C405 1.354(17)
C404 H404 0.95
C405 C406 1.406(14)
C405 H405 0.95
C406 H406 0.95
P2 C221 1.861(6)
P2 C211 1.873(5)
P2 C231 1.873(6)
C211 C216 1.535(9)
C211 C212 1.549(8)
C211 H211 1
C212 C213 1.528(8)
C212 H21A 0.99
C212 H21B 0.99
C213 C214 1.520(10)
C213 H21C 0.99
C213 H21D 0.99
C214 C215 1.524(10)
C214 H21E 0.99
C214 H21F 0.99
C215 C216 1.522(8)
C215 H21G 0.99
C215 H21H 0.99
C216 H21I 0.99
C216 H21J 0.99
C221 C226 1.526(9)
C221 C222 1.528(9)
C221 H221 1
C222 C223 1.532(8)
C222 H22A 0.99
C222 H22B 0.99
C223 C224 1.512(10)
C223 H22C 0.99
C223 H22D 0.99
C224 C225 1.513(10)
C224 H22E 0.99
C224 H22F 0.99
C225 C226 1.543(9)
C225 H22G 0.99
C225 H22H 0.99
C226 H22I 0.99
C226 H22J 0.99
C231 C236 1.521(8)
C231 C232 1.534(8)
C231 H231 1
C232 C233 1.534(9)
C232 H23A 0.99
C232 H23B 0.99
C233 C234 1.512(9)
C233 H23C 0.99
C233 H23D 0.99
C234 C235 1.530(8)
C234 H23E 0.99
C234 H23F 0.99
C235 C236 1.496(9)
C235 H23G 0.99
C235 H23H 0.99
C236 H23I 0.99
C236 H23J 0.99
Cl11 C10 1.688(10)
Cl12 C10 1.724(12)
C10 H10A 0.99
C10 H10B 0.99
Cl13 C10' 1.623(15)
Cl14 C10' 1.751(18)
C10' H10C 0.99
C10' H10D 0.99
Cl21 C20 1.756(12)
Cl22 C20 1.746(13)
C20 H20A 0.99
C20 H20B 0.99
Cl23 C20' 1.75(2)
Cl24 C20' 1.75(2)
C20' H20C 0.99
C20' H20D 0.99
Cl31 C30 1.747(8)
Cl32 C30 1.683(9)
C30 H30A 0.99
C30 H30B 0.99
Cl41 C40 1.745(15)
Cl42 C40 1.739(14)
C40 H40A 0.99
C40 H40B 0.99
Cl43 C40' 1.753(17)
Cl44 C40' 1.747(15)
C40' H40C 0.99
C40' H40D 0.99
